data_2227587
loop_
_publ_author_name
'He, Chao-Jun'
'Wang, Min'
'Sun, Hua'
'Liu, Zeng-bing'
'Fu, Yu-wan'

_publ_section_title
;
 12\b,14-Dihydroxy-3-oxo-5\b,20(22)-cardenolide monohydrate
;
_journal_coeditor_code HG2696
_journal_issue 11
_journal_name_full 'Acta Crystallographica Section E'
_journal_page_first o2704
_journal_paper_doi 10.1107/S1600536810038031
_journal_volume 66
_journal_year 2010
_chemical_formula_iupac 'C23 H30 O5, H2 O'
_chemical_formula_moiety 'C23 H30 O5, H2 O'
_chemical_formula_sum 'C23 H32 O6'
_chemical_formula_weight 404.49
_chemical_name_systematic
;
12\b,14-Dihydroxy-3-oxo-5\b,20(22)-cardenolide monohydrate
;
_space_group_IT_number 1
_symmetry_cell_setting triclinic
_symmetry_space_group_name_Hall 'P 1'
_symmetry_space_group_name_H-M 'P 1'
_atom_sites_solution_hydrogens geom
_atom_sites_solution_primary direct
_atom_sites_solution_secondary difmap
_audit_creation_method SHELXL-97
_cell_angle_alpha 99.51(3)
_cell_angle_beta 94.70(3)
_cell_angle_gamma 114.97(3)
_cell_formula_units_Z 1
_cell_length_a 7.4017(15)
_cell_length_b 7.7450(15)
_cell_length_c 10.215(2)
_cell_measurement_reflns_used 1642
_cell_measurement_temperature 293(2)
_cell_measurement_theta_max 27.795
_cell_measurement_theta_min 2.051
_cell_volume 516.0(2)
_computing_cell_refinement 'CrystalClear (Rigaku, 2005)'
_computing_data_collection 'CrystalClear (Rigaku, 2005)'
_computing_data_reduction 'CrystalClear (Rigaku, 2005)'
_computing_molecular_graphics 'SHELXTL (Sheldrick, 2008)'
_computing_publication_material 'SHELXTL (Sheldrick, 2008)'
_computing_structure_refinement 'SHELXL97 (Sheldrick, 2008)'
_computing_structure_solution 'SHELXS97 (Sheldrick, 2008)'
_diffrn_ambient_temperature 293(2)
_diffrn_detector_area_resol_mean 7.31
_diffrn_measured_fraction_theta_full 0.996
_diffrn_measured_fraction_theta_max 0.996
_diffrn_measurement_device_type 'Rigaku Saturn CCD area-detector'
_diffrn_measurement_method '\w and \f scans'
_diffrn_radiation_monochromator confocal
_diffrn_radiation_source 'rotating anode'
_diffrn_radiation_type MoK\a
_diffrn_radiation_wavelength 0.71073
_diffrn_reflns_av_R_equivalents 0.0346
_diffrn_reflns_av_sigmaI/netI 0.0406
_diffrn_reflns_limit_h_max 8
_diffrn_reflns_limit_h_min -8
_diffrn_reflns_limit_k_max 8
_diffrn_reflns_limit_k_min -9
_diffrn_reflns_limit_l_max 12
_diffrn_reflns_limit_l_min -12
_diffrn_reflns_number 5251
_diffrn_reflns_theta_full 25.00
_diffrn_reflns_theta_max 25.00
_diffrn_reflns_theta_min 2.05
_diffrn_standards_decay_% 0
_diffrn_standards_interval_count 0
_diffrn_standards_interval_time 0
_diffrn_standards_number 0
_exptl_absorpt_coefficient_mu 0.093
_exptl_absorpt_correction_T_max 0.9817
_exptl_absorpt_correction_T_min 0.9709
_exptl_absorpt_correction_type multi-scan
_exptl_absorpt_process_details '(CrystalClear; Rigaku, 2005)'
_exptl_crystal_colour colourless
_exptl_crystal_density_diffrn 1.302
_exptl_crystal_density_method 'not measured'
_exptl_crystal_description Prism
_exptl_crystal_F_000 218
_exptl_crystal_size_max 0.32
_exptl_crystal_size_mid 0.26
_exptl_crystal_size_min 0.20
_refine_diff_density_max 0.145
_refine_diff_density_min -0.140
_refine_ls_extinction_coef 0.43(3)
_refine_ls_extinction_expression Fc^*^=kFc[1+0.001xFc^2^\l^3^/sin(2\q)]^-1/4^
_refine_ls_extinction_method 'SHELXL97 (Sheldrick, 2008)'
_refine_ls_goodness_of_fit_ref 1.004
_refine_ls_hydrogen_treatment mixed
_refine_ls_matrix_type full
_refine_ls_number_parameters 275
_refine_ls_number_reflns 1809
_refine_ls_number_restraints 6
_refine_ls_restrained_S_all 1.003
_refine_ls_R_factor_all 0.0423
_refine_ls_R_factor_gt 0.0344
_refine_ls_shift/su_max 0.000
_refine_ls_shift/su_mean 0.000
_refine_ls_structure_factor_coef Fsqd
_refine_ls_weighting_details 'calc w=1/[\s^2^(Fo^2^)+(0.0504P)^2^+0.0100P] where P=(Fo^2^+2Fc^2^)/3'
_refine_ls_weighting_scheme calc
_refine_ls_wR_factor_gt 0.0773
_refine_ls_wR_factor_ref 0.0816
_reflns_number_gt 1443
_reflns_number_total 1809
_reflns_threshold_expression I>2sigma(I)
_cod_data_source_file hg2696.cif
_cod_data_source_block I
_cod_database_code 2227587
_cod_database_fobs_code 2227587

loop_
_symmetry_equiv_pos_as_xyz
'x, y, z'

loop_
_atom_site_type_symbol
_atom_site_label
_atom_site_fract_x
_atom_site_fract_y
_atom_site_fract_z
_atom_site_U_iso_or_equiv
_atom_site_adp_type
_atom_site_calc_flag
_atom_site_refinement_flags
_atom_site_occupancy
_atom_site_disorder_assembly
_atom_site_disorder_group
C C1 -0.0073(4) 0.3043(5) 0.5686(3) 0.0474(8) Uani d . 1 . .
H H1A -0.1000 0.3610 0.5551 0.057 Uiso calc R 1 . .
H H1B -0.0281 0.2103 0.4864 0.057 Uiso calc R 1 . .
C C2 -0.0581(5) 0.1979(5) 0.6826(3) 0.0566(9) Uani d . 1 . .
H H2A -0.0574 0.2868 0.7618 0.068 Uiso calc R 1 . .
H H2B -0.1931 0.0907 0.6569 0.068 Uiso calc R 1 . .
C C3 0.0884(5) 0.1203(5) 0.7161(3) 0.0562(9) Uani d . 1 . .
C C4 0.2931(5) 0.2275(5) 0.6930(3) 0.0548(8) Uani d . 1 . .
H H4 0.3868 0.1813 0.7137 0.066 Uiso calc R 1 . .
C C5 0.3553(4) 0.3895(4) 0.6435(3) 0.0394(7) Uani d . 1 . .
C C6 0.5751(4) 0.5096(5) 0.6423(3) 0.0510(8) Uani d . 1 . .
H H6A 0.6496 0.4382 0.6646 0.061 Uiso calc R 1 . .
H H6B 0.6252 0.6295 0.7107 0.061 Uiso calc R 1 . .
C C7 0.6133(4) 0.5598(5) 0.5056(3) 0.0426(7) Uani d . 1 . .
H H7A 0.5823 0.4415 0.4395 0.051 Uiso calc R 1 . .
H H7B 0.7552 0.6476 0.5118 0.051 Uiso calc R 1 . .
C C8 0.4846(4) 0.6561(4) 0.4589(3) 0.0302(6) Uani d . 1 . .
H H8 0.5236 0.7780 0.5253 0.036 Uiso calc R 1 . .
C C9 0.2593(3) 0.5255(4) 0.4572(3) 0.0299(6) Uani d . 1 . .
H H9 0.2219 0.4043 0.3906 0.036 Uiso calc R 1 . .
C C10 0.2105(4) 0.4666(3) 0.5934(2) 0.0321(6) Uani d . 1 . .
C C11 0.1312(4) 0.6216(4) 0.4064(3) 0.0380(7) Uani d . 1 . .
H H11A -0.0108 0.5345 0.4005 0.046 Uiso calc R 1 . .
H H11B 0.1622 0.7411 0.4712 0.046 Uiso calc R 1 . .
C C12 0.1679(4) 0.6685(4) 0.2704(3) 0.0333(6) Uani d . 1 . .
H H12 0.1254 0.5461 0.2038 0.040 Uiso calc R 1 . .
C C13 0.3939(4) 0.8041(3) 0.2682(2) 0.0302(6) Uani d . 1 . .
C C14 0.5248(4) 0.7098(4) 0.3221(3) 0.0311(6) Uani d . 1 . .
C C15 0.4892(4) 0.5418(4) 0.2060(3) 0.0364(6) Uani d . 1 . .
H H15A 0.3658 0.4274 0.2068 0.044 Uiso calc R 1 . .
H H15B 0.6013 0.5080 0.2116 0.044 Uiso calc R 1 . .
C C16 0.4720(4) 0.6179(4) 0.0779(3) 0.0441(7) Uani d . 1 . .
H H16A 0.3672 0.5153 0.0083 0.053 Uiso calc R 1 . .
H H16B 0.5991 0.6614 0.0442 0.053 Uiso calc R 1 . .
C C17 0.4186(4) 0.7903(4) 0.1164(3) 0.0350(6) Uani d . 1 . .
H H17 0.2852 0.7522 0.0644 0.042 Uiso calc R 1 . .
C C18 0.2350(5) 0.6415(5) 0.7033(3) 0.0507(8) Uani d . 1 . .
H H18A 0.2182 0.6027 0.7878 0.076 Uiso calc R 1 . .
H H18B 0.1346 0.6836 0.6789 0.076 Uiso calc R 1 . .
H H18C 0.3674 0.7469 0.7116 0.076 Uiso calc R 1 . .
C C19 0.4521(4) 1.0101(4) 0.3480(3) 0.0418(7) Uani d . 1 . .
H H19A 0.5941 1.0896 0.3529 0.063 Uiso calc R 1 . .
H H19B 0.4220 1.0049 0.4373 0.063 Uiso calc R 1 . .
H H19C 0.3767 1.0654 0.3039 0.063 Uiso calc R 1 . .
C C20 0.5633(4) 0.9736(4) 0.0803(3) 0.0380(6) Uani d . 1 . .
C C21 0.7889(4) 1.0689(4) 0.1180(4) 0.0567(9) Uani d . 1 . .
H H21A 0.8296 1.1136 0.2150 0.068 Uiso calc R 1 . .
H H21B 0.8434 0.9787 0.0863 0.068 Uiso calc R 1 . .
C C22 0.5139(5) 1.0757(4) 0.0035(3) 0.0488(8) Uani d . 1 . .
H H22 0.3828 1.0478 -0.0331 0.059 Uiso calc R 1 . .
C C23 0.6953(5) 1.2364(4) -0.0143(3) 0.0523(8) Uani d . 1 . .
O O1 0.0400(5) -0.0230(4) 0.7666(3) 0.0905(10) Uani d . 1 . .
O O2 0.0392(3) 0.7578(3) 0.2377(2) 0.0497(6) Uani d . 1 . .
H H2 0.0251 0.7534 0.1566 0.075 Uiso calc R 1 . .
O O3 0.7324(2) 0.8562(2) 0.33978(19) 0.0392(5) Uani d . 1 . .
H H3 0.8017 0.8051 0.3095 0.059 Uiso calc R 1 . .
O O4 0.8586(3) 1.2327(3) 0.0526(2) 0.0610(6) Uani d . 1 . .
O O5 0.7166(4) 1.3617(4) -0.0773(3) 0.0797(8) Uani d . 1 . .
O O6 0.9639(4) 0.7538(4) 0.9630(3) 0.0661(7) Uani d D 1 . .
H H1W 0.979(7) 0.816(5) 0.899(3) 0.105(15) Uiso d D 1 . .
H H2W 0.901(7) 0.6285(16) 0.937(4) 0.13(2) Uiso d D 1 . .

loop_
_atom_site_aniso_label
_atom_site_aniso_U_11
_atom_site_aniso_U_22
_atom_site_aniso_U_33
_atom_site_aniso_U_12
_atom_site_aniso_U_13
_atom_site_aniso_U_23
C1 0.0383(16) 0.0560(19) 0.0500(19) 0.0171(14) 0.0123(14) 0.0255(16)
C2 0.0578(19) 0.053(2) 0.061(2) 0.0180(16) 0.0204(16) 0.0302(16)
C3 0.076(2) 0.0477(19) 0.049(2) 0.0266(17) 0.0187(17) 0.0210(16)
C4 0.070(2) 0.063(2) 0.056(2) 0.0440(18) 0.0204(16) 0.0306(17)
C5 0.0454(16) 0.0485(17) 0.0328(16) 0.0267(14) 0.0062(12) 0.0149(13)
C6 0.0421(17) 0.075(2) 0.0494(19) 0.0327(16) 0.0062(14) 0.0296(17)
C7 0.0332(16) 0.0563(18) 0.0503(18) 0.0265(14) 0.0103(13) 0.0232(15)
C8 0.0299(13) 0.0342(14) 0.0291(14) 0.0165(11) 0.0042(10) 0.0076(11)
C9 0.0297(13) 0.0332(14) 0.0311(14) 0.0168(11) 0.0066(10) 0.0099(11)
C10 0.0342(15) 0.0356(16) 0.0300(15) 0.0179(12) 0.0057(11) 0.0089(12)
C11 0.0336(15) 0.0534(17) 0.0390(16) 0.0261(13) 0.0104(12) 0.0205(14)
C12 0.0263(13) 0.0449(16) 0.0383(16) 0.0213(12) 0.0098(11) 0.0166(13)
C13 0.0309(13) 0.0318(14) 0.0306(15) 0.0156(11) 0.0074(11) 0.0083(11)
C14 0.0234(13) 0.0334(14) 0.0380(15) 0.0127(11) 0.0087(11) 0.0096(12)
C15 0.0371(14) 0.0359(15) 0.0399(16) 0.0179(12) 0.0138(12) 0.0093(13)
C16 0.0528(17) 0.0400(15) 0.0382(17) 0.0183(13) 0.0133(13) 0.0083(13)
C17 0.0322(13) 0.0384(15) 0.0311(14) 0.0117(12) 0.0056(11) 0.0096(12)
C18 0.075(2) 0.0529(19) 0.0376(17) 0.0377(18) 0.0189(15) 0.0126(15)
C19 0.0480(16) 0.0357(15) 0.0439(16) 0.0210(13) 0.0088(13) 0.0076(13)
C20 0.0429(15) 0.0383(15) 0.0328(15) 0.0169(12) 0.0113(12) 0.0088(12)
C21 0.0425(18) 0.049(2) 0.074(2) 0.0101(15) 0.0141(15) 0.0295(17)
C22 0.055(2) 0.0499(18) 0.0475(18) 0.0235(16) 0.0153(14) 0.0210(15)
C23 0.071(2) 0.0427(18) 0.0470(19) 0.0238(16) 0.0232(17) 0.0179(15)
O1 0.119(2) 0.0708(17) 0.107(2) 0.0453(16) 0.0475(19) 0.0631(18)
O2 0.0421(11) 0.0820(15) 0.0485(12) 0.0417(11) 0.0136(10) 0.0331(12)
O3 0.0267(9) 0.0401(11) 0.0502(12) 0.0131(8) 0.0086(8) 0.0119(9)
O4 0.0545(14) 0.0495(13) 0.0670(16) 0.0068(10) 0.0171(11) 0.0236(11)
O5 0.108(2) 0.0596(15) 0.083(2) 0.0347(15) 0.0367(15) 0.0438(14)
O6 0.0627(15) 0.0775(19) 0.0564(15) 0.0232(15) 0.0116(12) 0.0316(14)

loop_
_atom_type_symbol
_atom_type_description
_atom_type_scat_dispersion_real
_atom_type_scat_dispersion_imag
_atom_type_scat_source
C C 0.0033 0.0016 'International Tables Vol C Tables 4.2.6.8 and 6.1.1.4'
H H 0.0000 0.0000 'International Tables Vol C Tables 4.2.6.8 and 6.1.1.4'
O O 0.0106 0.0060 'International Tables Vol C Tables 4.2.6.8 and 6.1.1.4'

loop_
_geom_angle_atom_site_label_1
_geom_angle_atom_site_label_2
_geom_angle_atom_site_label_3
_geom_angle_site_symmetry_1
_geom_angle_site_symmetry_3
_geom_angle
_geom_angle_publ_flag
C2 C1 C10 . . 113.8(2) ?
C2 C1 H1A . . 108.8 ?
C10 C1 H1A . . 108.8 ?
C2 C1 H1B . . 108.8 ?
C10 C1 H1B . . 108.8 ?
H1A C1 H1B . . 107.7 ?
C3 C2 C1 . . 111.8(3) ?
C3 C2 H2A . . 109.3 ?
C1 C2 H2A . . 109.3 ?
C3 C2 H2B . . 109.3 ?
C1 C2 H2B . . 109.3 ?
H2A C2 H2B . . 107.9 ?
O1 C3 C4 . . 121.6(3) ?
O1 C3 C2 . . 121.4(3) ?
C4 C3 C2 . . 116.9(3) ?
C5 C4 C3 . . 123.9(3) ?
C5 C4 H4 . . 118.1 ?
C3 C4 H4 . . 118.1 ?
C4 C5 C6 . . 120.8(3) ?
C4 C5 C10 . . 122.4(3) ?
C6 C5 C10 . . 116.7(2) ?
C5 C6 C7 . . 112.2(2) ?
C5 C6 H6A . . 109.2 ?
C7 C6 H6A . . 109.2 ?
C5 C6 H6B . . 109.2 ?
C7 C6 H6B . . 109.2 ?
H6A C6 H6B . . 107.9 ?
C6 C7 C8 . . 111.6(2) ?
C6 C7 H7A . . 109.3 ?
C8 C7 H7A . . 109.3 ?
C6 C7 H7B . . 109.3 ?
C8 C7 H7B . . 109.3 ?
H7A C7 H7B . . 108.0 ?
C7 C8 C14 . . 111.8(2) ?
C7 C8 C9 . . 110.3(2) ?
C14 C8 C9 . . 112.24(18) ?
C7 C8 H8 . . 107.4 ?
C14 C8 H8 . . 107.4 ?
C9 C8 H8 . . 107.4 ?
C11 C9 C8 . . 109.72(19) ?
C11 C9 C10 . . 112.22(19) ?
C8 C9 C10 . . 114.26(19) ?
C11 C9 H9 . . 106.7 ?
C8 C9 H9 . . 106.7 ?
C10 C9 H9 . . 106.7 ?
C5 C10 C1 . . 109.3(2) ?
C5 C10 C18 . . 107.8(2) ?
C1 C10 C18 . . 110.2(2) ?
C5 C10 C9 . . 109.2(2) ?
C1 C10 C9 . . 108.2(2) ?
C18 C10 C9 . . 112.1(2) ?
C12 C11 C9 . . 112.8(2) ?
C12 C11 H11A . . 109.0 ?
C9 C11 H11A . . 109.0 ?
C12 C11 H11B . . 109.0 ?
C9 C11 H11B . . 109.0 ?
H11A C11 H11B . . 107.8 ?
O2 C12 C11 . . 106.0(2) ?
O2 C12 C13 . . 111.4(2) ?
C11 C12 C13 . . 113.1(2) ?
O2 C12 H12 . . 108.7 ?
C11 C12 H12 . . 108.7 ?
C13 C12 H12 . . 108.7 ?
C19 C13 C14 . . 113.6(2) ?
C19 C13 C12 . . 110.0(2) ?
C14 C13 C12 . . 108.13(19) ?
C19 C13 C17 . . 114.5(2) ?
C14 C13 C17 . . 103.33(19) ?
C12 C13 C17 . . 106.8(2) ?
O3 C14 C15 . . 108.79(19) ?
O3 C14 C8 . . 107.92(19) ?
C15 C14 C8 . . 116.0(2) ?
O3 C14 C13 . . 105.59(19) ?
C15 C14 C13 . . 104.0(2) ?
C8 C14 C13 . . 113.95(19) ?
C14 C15 C16 . . 105.1(2) ?
C14 C15 H15A . . 110.7 ?
C16 C15 H15A . . 110.7 ?
C14 C15 H15B . . 110.7 ?
C16 C15 H15B . . 110.7 ?
H15A C15 H15B . . 108.8 ?
C15 C16 C17 . . 107.2(2) ?
C15 C16 H16A . . 110.3 ?
C17 C16 H16A . . 110.3 ?
C15 C16 H16B . . 110.3 ?
C17 C16 H16B . . 110.3 ?
H16A C16 H16B . . 108.5 ?
C20 C17 C16 . . 112.9(2) ?
C20 C17 C13 . . 116.6(2) ?
C16 C17 C13 . . 105.62(19) ?
C20 C17 H17 . . 107.1 ?
C16 C17 H17 . . 107.1 ?
C13 C17 H17 . . 107.1 ?
C10 C18 H18A . . 109.5 ?
C10 C18 H18B . . 109.5 ?
H18A C18 H18B . . 109.5 ?
C10 C18 H18C . . 109.5 ?
H18A C18 H18C . . 109.5 ?
H18B C18 H18C . . 109.5 ?
C13 C19 H19A . . 109.5 ?
C13 C19 H19B . . 109.5 ?
H19A C19 H19B . . 109.5 ?
C13 C19 H19C . . 109.5 ?
H19A C19 H19C . . 109.5 ?
H19B C19 H19C . . 109.5 ?
C22 C20 C21 . . 107.7(2) ?
C22 C20 C17 . . 125.9(3) ?
C21 C20 C17 . . 126.4(2) ?
O4 C21 C20 . . 105.0(2) ?
O4 C21 H21A . . 110.7 ?
C20 C21 H21A . . 110.7 ?
O4 C21 H21B . . 110.7 ?
C20 C21 H21B . . 110.7 ?
H21A C21 H21B . . 108.8 ?
C20 C22 C23 . . 109.6(3) ?
C20 C22 H22 . . 125.2 ?
C23 C22 H22 . . 125.2 ?
O5 C23 O4 . . 120.3(3) ?
O5 C23 C22 . . 130.4(3) ?
O4 C23 C22 . . 109.3(2) ?
C12 O2 H2 . . 109.5 ?
C14 O3 H3 . . 109.5 ?
C23 O4 C21 . . 108.4(2) ?
H1W O6 H2W . . 114.3(19) ?

loop_
_geom_bond_atom_site_label_1
_geom_bond_atom_site_label_2
_geom_bond_site_symmetry_2
_geom_bond_distance
_geom_bond_publ_flag
C1 C2 . 1.518(4) ?
C1 C10 . 1.536(4) ?
C1 H1A . 0.9700 ?
C1 H1B . 0.9700 ?
C2 C3 . 1.487(4) ?
C2 H2A . 0.9700 ?
C2 H2B . 0.9700 ?
C3 O1 . 1.229(4) ?
C3 C4 . 1.450(5) ?
C4 C5 . 1.342(4) ?
C4 H4 . 0.9300 ?
C5 C6 . 1.497(4) ?
C5 C10 . 1.523(3) ?
C6 C7 . 1.527(4) ?
C6 H6A . 0.9700 ?
C6 H6B . 0.9700 ?
C7 C8 . 1.528(4) ?
C7 H7A . 0.9700 ?
C7 H7B . 0.9700 ?
C8 C14 . 1.539(3) ?
C8 C9 . 1.540(3) ?
C8 H8 . 0.9800 ?
C9 C11 . 1.537(3) ?
C9 C10 . 1.558(3) ?
C9 H9 . 0.9800 ?
C10 C18 . 1.544(4) ?
C11 C12 . 1.510(4) ?
C11 H11A . 0.9700 ?
C11 H11B . 0.9700 ?
C12 O2 . 1.442(3) ?
C12 C13 . 1.560(3) ?
C12 H12 . 0.9800 ?
C13 C19 . 1.526(4) ?
C13 C14 . 1.555(3) ?
C13 C17 . 1.567(3) ?
C14 O3 . 1.448(3) ?
C14 C15 . 1.523(4) ?
C15 C16 . 1.538(4) ?
C15 H15A . 0.9700 ?
C15 H15B . 0.9700 ?
C16 C17 . 1.547(4) ?
C16 H16A . 0.9700 ?
C16 H16B . 0.9700 ?
C17 C20 . 1.501(4) ?
C17 H17 . 0.9800 ?
C18 H18A . 0.9600 ?
C18 H18B . 0.9600 ?
C18 H18C . 0.9600 ?
C19 H19A . 0.9600 ?
C19 H19B . 0.9600 ?
C19 H19C . 0.9600 ?
C20 C22 . 1.333(4) ?
C20 C21 . 1.497(4) ?
C21 O4 . 1.451(3) ?
C21 H21A . 0.9700 ?
C21 H21B . 0.9700 ?
C22 C23 . 1.445(4) ?
C22 H22 . 0.9300 ?
C23 O5 . 1.215(4) ?
C23 O4 . 1.352(4) ?
O2 H2 . 0.8200 ?
O3 H3 . 0.8200 ?
O6 H1W . 0.861(11) ?
O6 H2W . 0.862(11) ?

loop_
_geom_hbond_atom_site_label_D
_geom_hbond_atom_site_label_H
_geom_hbond_atom_site_label_A
_geom_hbond_site_symmetry_A
_geom_hbond_distance_DH
_geom_hbond_distance_HA
_geom_hbond_distance_DA
_geom_hbond_angle_DHA
O2 H2 O6 1_454 0.82 1.99 2.808(3) 172.7
O3 H3 O2 1_655 0.82 2.10 2.900(3) 163.6
O6 H1W O1 1_665 0.861(11) 1.943(11) 2.801(3) 174(4)
O6 H2W O5 1_546 0.862(11) 1.908(18) 2.741(4) 162(5)

loop_
_geom_torsion_atom_site_label_1
_geom_torsion_atom_site_label_2
_geom_torsion_atom_site_label_3
_geom_torsion_atom_site_label_4
_geom_torsion_site_symmetry_1
_geom_torsion_site_symmetry_2
_geom_torsion_site_symmetry_3
_geom_torsion_site_symmetry_4
_geom_torsion
_geom_torsion_publ_flag
C10 C1 C2 C3 . . . . -54.0(4) ?
C1 C2 C3 O1 . . . . -153.4(3) ?
C1 C2 C3 C4 . . . . 29.7(4) ?
O1 C3 C4 C5 . . . . -177.1(3) ?
C2 C3 C4 C5 . . . . -0.2(5) ?
C3 C4 C5 C6 . . . . 170.4(3) ?
C3 C4 C5 C10 . . . . -6.1(5) ?
C4 C5 C6 C7 . . . . 131.9(3) ?
C10 C5 C6 C7 . . . . -51.3(4) ?
C5 C6 C7 C8 . . . . 53.6(4) ?
C6 C7 C8 C14 . . . . 179.2(2) ?
C6 C7 C8 C9 . . . . -55.2(3) ?
C7 C8 C9 C11 . . . . -178.5(3) ?
C14 C8 C9 C11 . . . . -53.1(3) ?
C7 C8 C9 C10 . . . . 54.5(3) ?
C14 C8 C9 C10 . . . . 179.9(2) ?
C4 C5 C10 C1 . . . . -17.3(4) ?
C6 C5 C10 C1 . . . . 166.1(3) ?
C4 C5 C10 C18 . . . . 102.6(3) ?
C6 C5 C10 C18 . . . . -74.1(3) ?
C4 C5 C10 C9 . . . . -135.4(3) ?
C6 C5 C10 C9 . . . . 47.9(3) ?
C2 C1 C10 C5 . . . . 46.7(3) ?
C2 C1 C10 C18 . . . . -71.5(3) ?
C2 C1 C10 C9 . . . . 165.6(2) ?
C11 C9 C10 C5 . . . . -175.0(2) ?
C8 C9 C10 C5 . . . . -49.3(3) ?
C11 C9 C10 C1 . . . . 66.1(3) ?
C8 C9 C10 C1 . . . . -168.16(19) ?
C11 C9 C10 C18 . . . . -55.6(3) ?
C8 C9 C10 C18 . . . . 70.1(3) ?
C8 C9 C11 C12 . . . . 55.3(3) ?
C10 C9 C11 C12 . . . . -176.6(2) ?
C9 C11 C12 O2 . . . . -179.6(2) ?
C9 C11 C12 C13 . . . . -57.3(3) ?
O2 C12 C13 C19 . . . . 48.2(3) ?
C11 C12 C13 C19 . . . . -71.1(3) ?
O2 C12 C13 C14 . . . . 172.8(2) ?
C11 C12 C13 C14 . . . . 53.5(3) ?
O2 C12 C13 C17 . . . . -76.6(2) ?
C11 C12 C13 C17 . . . . 164.1(2) ?
C7 C8 C14 O3 . . . . -64.4(3) ?
C9 C8 C14 O3 . . . . 171.01(18) ?
C7 C8 C14 C15 . . . . 57.9(3) ?
C9 C8 C14 C15 . . . . -66.7(3) ?
C7 C8 C14 C13 . . . . 178.7(2) ?
C9 C8 C14 C13 . . . . 54.1(3) ?
C19 C13 C14 O3 . . . . -48.0(3) ?
C12 C13 C14 O3 . . . . -170.35(19) ?
C17 C13 C14 O3 . . . . 76.7(2) ?
C19 C13 C14 C15 . . . . -162.5(2) ?
C12 C13 C14 C15 . . . . 75.2(2) ?
C17 C13 C14 C15 . . . . -37.8(2) ?
C19 C13 C14 C8 . . . . 70.3(3) ?
C12 C13 C14 C8 . . . . -52.1(3) ?
C17 C13 C14 C8 . . . . -165.0(2) ?
O3 C14 C15 C16 . . . . -75.9(2) ?
C8 C14 C15 C16 . . . . 162.2(2) ?
C13 C14 C15 C16 . . . . 36.3(2) ?
C14 C15 C16 C17 . . . . -20.6(3) ?
C15 C16 C17 C20 . . . . 125.5(2) ?
C15 C16 C17 C13 . . . . -3.0(3) ?
C19 C13 C17 C20 . . . . 22.6(3) ?
C14 C13 C17 C20 . . . . -101.5(2) ?
C12 C13 C17 C20 . . . . 144.6(2) ?
C19 C13 C17 C16 . . . . 148.9(2) ?
C14 C13 C17 C16 . . . . 24.8(2) ?
C12 C13 C17 C16 . . . . -89.1(2) ?
C16 C17 C20 C22 . . . . 124.3(3) ?
C13 C17 C20 C22 . . . . -113.1(3) ?
C16 C17 C20 C21 . . . . -52.4(4) ?
C13 C17 C20 C21 . . . . 70.1(4) ?
C22 C20 C21 O4 . . . . -0.7(3) ?
C17 C20 C21 O4 . . . . 176.6(2) ?
C21 C20 C22 C23 . . . . 0.4(3) ?
C17 C20 C22 C23 . . . . -176.9(2) ?
C20 C22 C23 O5 . . . . 179.4(3) ?
C20 C22 C23 O4 . . . . 0.1(3) ?
O5 C23 O4 C21 . . . . -179.9(3) ?
C22 C23 O4 C21 . . . . -0.5(3) ?
C20 C21 O4 C23 . . . . 0.7(3) ?

loop_
_cod_related_entry_id
_cod_related_entry_database
_cod_related_entry_code
1 ChemSpider 30656253
